data_4331333
loop_
_publ_author_name
'Ming-Yan Chung'
'Chi-Shen Lee'

_publ_contact_author_address
;Department of Applied Chemistry, National Chiao Tung University, 
1001 University Rd., Hsinchu 30010, Taiwan.
;
_publ_contact_author_email chishen@mail.nctu.edu.tw
_publ_contact_author_fax 886-3-5723764
_publ_contact_author_name 'Chi-Shen Lee'
_publ_contact_author_phone 886-3-5712121
_publ_section_title
;
 Multinary Selenides with Unusual Coordination Environment of Bismuth
;
_journal_name_full 'Inorganic Chemistry'
_journal_page_first 13328
_journal_page_last 13333
_journal_paper_doi 10.1021/ic302027b
_journal_volume 51
_journal_year 2012
_chemical_formula_sum 'Bi7 Ge2 Se24 Sr8 Y'
_chemical_formula_weight 4292.95
_chemical_name_systematic
; 
 ? 
;
_space_group_IT_number 33
_symmetry_cell_setting orthorhombic
_symmetry_space_group_name_Hall 'P 2c -2n'
_symmetry_space_group_name_H-M 'P n a 21'
_atom_sites_solution_hydrogens none
_atom_sites_solution_primary direct
_atom_sites_solution_secondary difmap
_audit_creation_method SHELXL-97
_cell_angle_alpha 90.00
_cell_angle_beta 90.00
_cell_angle_gamma 90.00
_cell_formula_units_Z 4
_cell_length_a 12.8349(15)
_cell_length_b 29.068(3)
_cell_length_c 12.8475(15)
_cell_measurement_temperature 273(2)
_cell_volume 4793.2(9)
_computing_cell_refinement 'SAINT V7.60A (Bruker AXS)'
_computing_data_collection APEX2
_computing_data_reduction 'SAINT V7.60A (Bruker AXS)'
_computing_structure_refinement 'SHELXL-97 (Sheldrick, 1997)'
_computing_structure_solution 'SHELXS-97 (Sheldrick, 1990)'
_diffrn_ambient_temperature 273(2)
_diffrn_measured_fraction_theta_full 0.997
_diffrn_measured_fraction_theta_max 0.997
_diffrn_measurement_device_type CCD
_diffrn_measurement_method 'profile data from \q/2\q scans'
_diffrn_radiation_monochromator graphite
_diffrn_radiation_source 'fine-focus sealed tube'
_diffrn_radiation_type MoK\a
_diffrn_radiation_wavelength 0.71073
_diffrn_reflns_av_R_equivalents 0.0941
_diffrn_reflns_av_sigmaI/netI 0.0735
_diffrn_reflns_limit_h_max 15
_diffrn_reflns_limit_h_min -15
_diffrn_reflns_limit_k_max 34
_diffrn_reflns_limit_k_min -33
_diffrn_reflns_limit_l_max 15
_diffrn_reflns_limit_l_min -15
_diffrn_reflns_number 41421
_diffrn_reflns_theta_full 25.08
_diffrn_reflns_theta_max 25.08
_diffrn_reflns_theta_min 1.40
_exptl_absorpt_coefficient_mu 55.069
_exptl_absorpt_correction_T_max 0.110
_exptl_absorpt_correction_T_min 0.082
_exptl_absorpt_correction_type multi-scan
_exptl_crystal_colour black
_exptl_crystal_density_diffrn 5.949
_exptl_crystal_description rod
_exptl_crystal_F_000 7216
_exptl_crystal_size_max 0.12
_exptl_crystal_size_mid 0.04
_exptl_crystal_size_min 0.04
_refine_diff_density_max 4.905
_refine_diff_density_min -3.792
_refine_diff_density_rms 0.462
_refine_ls_abs_structure_details 'Flack H D (1983), Acta Cryst. A39, 876-881'
_refine_ls_abs_structure_Flack 0.35(6)
_refine_ls_extinction_method none
_refine_ls_goodness_of_fit_ref 1.041
_refine_ls_hydrogen_treatment none
_refine_ls_matrix_type full
_refine_ls_number_parameters 381
_refine_ls_number_reflns 8487
_refine_ls_number_restraints 1
_refine_ls_restrained_S_all 1.041
_refine_ls_R_factor_all 0.1150
_refine_ls_R_factor_gt 0.0499
_refine_ls_shift/su_max 0.000
_refine_ls_shift/su_mean 0.000
_refine_ls_structure_factor_coef Fsqd
_refine_ls_weighting_details 'calc w=1/[\s^2^(Fo^2^)+(0.0377P)^2^+80.5513P] where P=(Fo^2^+2Fc^2^)/3'
_refine_ls_weighting_scheme calc
_refine_ls_wR_factor_gt 0.1010
_refine_ls_wR_factor_ref 0.1256
_reflns_number_gt 4576
_reflns_number_total 8487
_reflns_threshold_expression >2sigma(I)
_cod_data_source_file ic302027b_si_002_3.cif
_cod_data_source_block srygebise
_cod_original_cell_volume 4793.3(10)
_cod_database_code 4331333

loop_
_symmetry_equiv_pos_as_xyz
'x, y, z'
'-x, -y, z+1/2'
'x+1/2, -y+1/2, z'
'-x+1/2, y+1/2, z+1/2'

loop_
_atom_site_label
_atom_site_type_symbol
_atom_site_fract_x
_atom_site_fract_y
_atom_site_fract_z
_atom_site_U_iso_or_equiv
_atom_site_adp_type
_atom_site_occupancy
_atom_site_symmetry_multiplicity
_atom_site_calc_flag
_atom_site_refinement_flags
Sr1A Sr 0.5188(2) -0.08513(10) -0.2738(8) 0.0222(6) Uani 0.90 1 d P
Y1A Y 0.5188(2) -0.08513(10) -0.2738(8) 0.0222(6) Uani 0.11 1 d P
Sr1B Sr 0.4737(6) 0.0930(3) -0.4410(6) 0.0149(16) Uani 0.90 1 d P
Y1B Y 0.4737(6) 0.0930(3) -0.4410(6) 0.0149(16) Uani 0.11 1 d P
Sr1C Sr 0.5218(7) -0.0903(3) -0.6067(7) 0.035(2) Uani 0.90 1 d P
Y1C Y 0.5218(7) -0.0903(3) -0.6067(7) 0.035(2) Uani 0.11 1 d P
Sr2A Sr 0.81448(18) 0.15284(8) 0.2266(9) 0.0172(6) Uani 0.90 1 d P
Y2A Y 0.81448(18) 0.15284(8) 0.2266(9) 0.0172(6) Uani 0.11 1 d P
Sr2B Sr 0.8093(7) 0.1553(3) -0.4407(6) 0.020(2) Uani 0.90 1 d P
Y2B Y 0.8093(7) 0.1553(3) -0.4407(6) 0.020(2) Uani 0.11 1 d P
Sr2C Sr 0.8081(7) 0.1560(3) -0.1052(7) 0.0174(19) Uani 0.90 1 d P
Y2C Y 0.8081(7) 0.1560(3) -0.1052(7) 0.0174(19) Uani 0.11 1 d P
Sr3A Sr 0.17251(18) 0.18341(9) 0.2257(9) 0.0172(6) Uani 0.90 1 d P
Y3A Y 0.17251(18) 0.18341(9) 0.2257(9) 0.0172(6) Uani 0.11 1 d P
Sr3B Sr 0.1762(7) 0.1868(3) -0.4425(6) 0.0150(19) Uani 0.90 1 d P
Y3B Y 0.1762(7) 0.1868(3) -0.4425(6) 0.0150(19) Uani 0.11 1 d P
Sr3C Sr 0.1770(7) 0.1868(3) -0.1035(7) 0.0165(19) Uani 0.90 1 d P
Y3C Y 0.1770(7) 0.1868(3) -0.1035(7) 0.0165(19) Uani 0.11 1 d P
Ge4A Ge 0.9262(7) 0.2845(3) 0.0739(6) 0.015(2) Uani 1 1 d .
Bi4B Bi 0.94511(8) 0.27368(3) -0.2723(4) 0.0196(2) Uani 1 1 d .
Ge4C Ge 0.9265(7) 0.2845(3) 0.3820(6) 0.0150(19) Uani 1 1 d .
Bi5A Bi 0.05386(8) 0.06739(3) -0.2736(4) 0.0171(2) Uani 1 1 d .
Bi5B Bi 0.0541(3) 0.06480(12) 0.0582(2) 0.0172(8) Uani 1 1 d .
Bi5C Bi 0.0539(3) 0.06479(12) -0.6050(2) 0.0177(8) Uani 1 1 d .
Bi6A Bi 0.73198(8) 0.02685(4) -0.2740(4) 0.0263(3) Uani 1 1 d .
Bi6B Bi 0.2657(3) -0.02424(13) -0.4379(3) 0.0225(9) Uani 1 1 d .
Bi6C Bi 0.7343(3) 0.02410(12) -0.6094(3) 0.0210(8) Uani 1 1 d .
Se1A Se 0.6485(2) 0.11475(9) -0.2749(9) 0.0189(7) Uani 1 1 d .
Se1B Se 0.3474(7) -0.1120(3) -0.4379(6) 0.016(2) Uani 1 1 d .
Se1C Se 0.6522(7) 0.1119(3) -0.6099(7) 0.017(2) Uani 1 1 d .
Se2A Se 0.0019(2) 0.16022(9) -0.2752(8) 0.0148(6) Uani 1 1 d .
Se2B Se 0.0032(8) 0.1558(3) 0.0601(6) 0.0168(19) Uani 1 1 d .
Se2C Se 0.0034(7) 0.1559(3) -0.6075(6) 0.0130(17) Uani 1 1 d .
Se3A Se 0.8441(2) 0.35364(9) -0.2738(9) 0.0174(6) Uani 1 1 d .
Se3B Se 0.8437(7) 0.3568(3) 0.0667(7) 0.018(2) Uani 1 1 d .
Se3C Se 0.8427(7) 0.3563(3) 0.3856(7) 0.0138(18) Uani 1 1 d .
Se4A Se 0.1969(7) 0.0780(3) -0.4398(7) 0.016(2) Uani 1 1 d .
Se4B Se 0.1961(7) 0.0782(3) -0.1080(7) 0.0144(18) Uani 1 1 d .
Se4C Se 0.1953(2) 0.07437(10) 0.2250(10) 0.0204(7) Uani 1 1 d .
Se5A Se 0.7535(2) 0.23462(9) -0.2736(9) 0.0197(6) Uani 1 1 d .
Se5B Se 0.7765(7) 0.2371(3) 0.0661(7) 0.019(2) Uani 1 1 d .
Se5C Se 0.7776(7) 0.2379(3) 0.3868(7) 0.0152(19) Uani 1 1 d .
Se6A Se 0.8853(7) 0.0496(3) -0.4387(6) 0.023(2) Uani 1 1 d .
Se6B Se 0.8859(7) 0.0496(3) -0.1096(7) 0.0186(19) Uani 1 1 d .
Se6C Se 0.89019(19) 0.04558(9) 0.2268(9) 0.0184(6) Uani 1 1 d .
Se7A Se 0.3996(2) 0.00775(9) -0.2716(8) 0.0272(8) Uani 1 1 d .
Se7B Se 0.5942(8) -0.0060(3) -0.4503(7) 0.027(2) Uani 1 1 d .
Se7C Se 0.4041(8) 0.0059(3) -0.6088(7) 0.0272(19) Uani 1 1 d .
Se8A Se 0.03579(19) 0.27905(9) 0.2299(10) 0.0166(6) Uani 1 1 d .
Se8B Se 0.0424(7) 0.2804(3) -0.4766(6) 0.019(2) Uani 1 1 d .
Se8C Se 0.0428(7) 0.2803(3) -0.0630(7) 0.022(2) Uani 1 1 d .

loop_
_atom_site_aniso_label
_atom_site_aniso_U_11
_atom_site_aniso_U_22
_atom_site_aniso_U_33
_atom_site_aniso_U_23
_atom_site_aniso_U_13
_atom_site_aniso_U_12
Sr1A 0.0179(14) 0.0403(16) 0.0083(11) 0.002(5) 0.000(5) -0.0134(11)
Y1A 0.0179(14) 0.0403(16) 0.0083(11) 0.002(5) 0.000(5) -0.0134(11)
Sr1B 0.015(4) 0.015(3) 0.015(3) 0.000(3) 0.000(3) 0.000(3)
Y1B 0.015(4) 0.015(3) 0.015(3) 0.000(3) 0.000(3) 0.000(3)
Sr1C 0.024(5) 0.062(5) 0.020(3) -0.002(4) 0.001(4) -0.021(4)
Y1C 0.024(5) 0.062(5) 0.020(3) -0.002(4) 0.001(4) -0.021(4)
Sr2A 0.0201(14) 0.0142(13) 0.0174(13) -0.001(5) 0.002(5) -0.0011(10)
Y2A 0.0201(14) 0.0142(13) 0.0174(13) -0.001(5) 0.002(5) -0.0011(10)
Sr2B 0.022(5) 0.029(5) 0.008(3) 0.001(4) 0.002(3) -0.005(4)
Y2B 0.022(5) 0.029(5) 0.008(3) 0.001(4) 0.002(3) -0.005(4)
Sr2C 0.020(5) 0.009(4) 0.024(4) 0.003(4) 0.001(4) 0.002(3)
Y2C 0.020(5) 0.009(4) 0.024(4) 0.003(4) 0.001(4) 0.002(3)
Sr3A 0.0087(12) 0.0289(15) 0.0140(13) 0.002(5) 0.000(4) 0.0007(10)
Y3A 0.0087(12) 0.0289(15) 0.0140(13) 0.002(5) 0.000(4) 0.0007(10)
Sr3B 0.014(5) 0.020(4) 0.012(4) -0.001(4) 0.000(3) 0.004(4)
Y3B 0.014(5) 0.020(4) 0.012(4) -0.001(4) 0.000(3) 0.004(4)
Sr3C 0.015(5) 0.013(4) 0.021(4) -0.001(4) 0.002(4) 0.001(4)
Y3C 0.015(5) 0.013(4) 0.021(4) -0.001(4) 0.002(4) 0.001(4)
Ge4A 0.012(5) 0.017(5) 0.016(4) 0.007(3) -0.009(3) -0.002(4)
Bi4B 0.0170(5) 0.0230(6) 0.0187(4) -0.002(2) 0.000(2) 0.0027(4)
Ge4C 0.012(5) 0.017(5) 0.016(4) 0.007(4) -0.009(4) -0.002(4)
Bi5A 0.0148(5) 0.0157(5) 0.0207(5) 0.0017(19) -0.0001(19) 0.0005(4)
Bi5B 0.015(2) 0.0174(18) 0.0191(15) -0.0011(15) -0.0013(14) 0.0000(14)
Bi5C 0.014(2) 0.0132(17) 0.0260(15) -0.0005(15) -0.0001(15) -0.0010(14)
Bi6A 0.0205(6) 0.0234(6) 0.0350(7) 0.002(2) -0.003(2) 0.0020(5)
Bi6B 0.015(2) 0.0153(19) 0.0374(19) 0.0022(17) 0.0022(17) 0.0004(15)
Bi6C 0.015(2) 0.0188(19) 0.0291(16) -0.0007(17) 0.0005(17) 0.0009(15)
Se1A 0.0152(14) 0.0220(15) 0.0195(16) 0.002(5) -0.003(5) -0.0003(11)
Se1B 0.017(5) 0.011(4) 0.021(4) 0.004(4) 0.001(4) 0.001(4)
Se1C 0.012(5) 0.021(5) 0.018(4) -0.002(4) 0.001(4) 0.000(4)
Se2A 0.0147(14) 0.0137(14) 0.0161(15) 0.002(4) -0.002(4) 0.0016(10)
Se2B 0.019(5) 0.009(4) 0.022(4) 0.000(4) -0.001(4) 0.005(4)
Se2C 0.007(4) 0.018(4) 0.014(3) 0.000(4) -0.003(4) -0.003(3)
Se3A 0.0127(14) 0.0174(14) 0.0221(15) -0.001(5) 0.005(5) -0.0003(11)
Se3B 0.013(5) 0.014(4) 0.027(4) 0.001(4) 0.002(4) -0.001(4)
Se3C 0.010(5) 0.012(4) 0.019(4) -0.004(4) 0.004(4) 0.002(4)
Se4A 0.012(5) 0.017(4) 0.018(4) 0.003(4) -0.001(4) -0.001(4)
Se4B 0.014(5) 0.011(4) 0.019(4) 0.000(4) 0.001(4) 0.003(4)
Se4C 0.0177(15) 0.0190(15) 0.0244(17) -0.002(5) -0.004(5) -0.0003(11)
Se5A 0.0234(15) 0.0117(13) 0.0241(14) -0.006(5) -0.004(5) 0.0029(11)
Se5B 0.011(5) 0.014(5) 0.031(4) -0.002(4) 0.002(4) 0.002(4)
Se5C 0.018(5) 0.013(4) 0.015(3) 0.001(4) 0.003(4) -0.004(3)
Se6A 0.016(5) 0.031(5) 0.022(4) 0.001(4) -0.005(4) -0.001(4)
Se6B 0.020(5) 0.010(4) 0.026(4) -0.002(4) 0.002(4) -0.003(4)
Se6C 0.0160(15) 0.0182(15) 0.0209(14) 0.001(5) -0.003(5) -0.0044(11)
Se7A 0.0246(17) 0.0203(16) 0.0368(18) 0.006(5) 0.018(5) -0.0013(13)
Se7B 0.025(4) 0.020(4) 0.037(3) 0.006(3) 0.018(3) -0.001(3)
Se7C 0.025(4) 0.020(4) 0.037(3) 0.006(3) 0.018(3) -0.001(3)
Se8A 0.0127(13) 0.0183(14) 0.0190(13) 0.005(4) 0.004(4) 0.0026(11)
Se8B 0.014(5) 0.029(5) 0.013(4) 0.002(3) -0.001(3) 0.005(4)
Se8C 0.016(5) 0.028(5) 0.021(4) -0.001(3) 0.000(3) 0.006(4)

loop_
_atom_type_symbol
_atom_type_description
_atom_type_scat_dispersion_real
_atom_type_scat_dispersion_imag
_atom_type_scat_source
Ge Ge 0.1547 1.8001 'International Tables Vol C Tables 4.2.6.8 and 6.1.1.4'
Se Se -0.0929 2.2259 'International Tables Vol C Tables 4.2.6.8 and 6.1.1.4'
Sr Sr -1.5307 3.2498 'International Tables Vol C Tables 4.2.6.8 and 6.1.1.4'
Y Y -2.7962 3.5667 'International Tables Vol C Tables 4.2.6.8 and 6.1.1.4'
Bi Bi -4.1077 10.2566 'International Tables Vol C Tables 4.2.6.8 and 6.1.1.4'

loop_
_geom_angle_atom_site_label_1
_geom_angle_atom_site_label_2
_geom_angle_atom_site_label_3
_geom_angle
_geom_angle_site_symmetry_1
_geom_angle_site_symmetry_3
Se7A Sr1A Se1C 82.2(2) . 2_655
Se7A Sr1A Se1B 83.0(2) . .
Se1C Sr1A Se1B 84.19(9) 2_655 .
Se7A Sr1A Se3B 137.7(4) . 4_644
Se1C Sr1A Se3B 133.4(2) 2_655 4_644
Se1B Sr1A Se3B 79.9(3) . 4_644
Se7A Sr1A Se3C 136.9(4) . 4_644
Se1C Sr1A Se3C 80.1(3) 2_655 4_644
Se1B Sr1A Se3C 133.2(2) . 4_644
Se3B Sr1A Se3C 79.77(10) 4_644 4_644
Se7A Sr1A Se7C 62.1(2) . 2_655
Se1C Sr1A Se7C 87.2(3) 2_655 2_655
Se1B Sr1A Se7C 144.9(2) . 2_655
Se3B Sr1A Se7C 128.3(3) 4_644 2_655
Se3C Sr1A Se7C 78.0(3) 4_644 2_655
Se7A Sr1A Se7B 63.5(2) . .
Se1C Sr1A Se7B 145.2(2) 2_655 .
Se1B Sr1A Se7B 85.4(3) . .
Se3B Sr1A Se7B 76.7(3) 4_644 .
Se3C Sr1A Se7B 129.3(3) 4_644 .
Se7C Sr1A Se7B 82.46(11) 2_655 .
Se7A Sr1A Se4C 114.68(10) . 2_654
Se1C Sr1A Se4C 136.1(4) 2_655 2_654
Se1B Sr1A Se4C 135.6(4) . 2_654
Se3B Sr1A Se4C 59.4(2) 4_644 2_654
Se3C Sr1A Se4C 59.6(2) 4_644 2_654
Se7C Sr1A Se4C 69.1(2) 2_655 2_654
Se7B Sr1A Se4C 69.7(2) . 2_654
Se7A Sr1A Sr1C 92.5(3) . .
Se1C Sr1A Sr1C 131.9(3) 2_655 .
Se1B Sr1A Sr1C 47.8(2) . .
Se3B Sr1A Sr1C 48.2(3) 4_644 .
Se3C Sr1A Sr1C 128.0(3) 4_644 .
Se7C Sr1A Sr1C 131.8(3) 2_655 .
Se7B Sr1A Sr1C 49.4(2) . .
Se4C Sr1A Sr1C 89.4(3) 2_654 .
Se7A Sr1A Sr1B 92.8(3) . 2_655
Se1C Sr1A Sr1B 48.2(2) 2_655 2_655
Se1B Sr1A Sr1B 132.2(2) . 2_655
Se3B Sr1A Sr1B 126.9(2) 4_644 2_655
Se3C Sr1A Sr1B 47.2(2) 4_644 2_655
Se7C Sr1A Sr1B 52.2(2) 2_655 2_655
Se7B Sr1A Sr1B 134.5(2) . 2_655
Se4C Sr1A Sr1B 89.2(3) 2_654 2_655
Sr1C Sr1A Sr1B 174.60(11) . 2_655
Se7A Sr1A Y1B 92.8(3) . 2_655
Se1C Sr1A Y1B 48.2(2) 2_655 2_655
Se1B Sr1A Y1B 132.2(2) . 2_655
Se3B Sr1A Y1B 126.9(2) 4_644 2_655
Se3C Sr1A Y1B 47.2(2) 4_644 2_655
Se7C Sr1A Y1B 52.2(2) 2_655 2_655
Se7B Sr1A Y1B 134.5(2) . 2_655
Se4C Sr1A Y1B 89.2(3) 2_654 2_655
Sr1C Sr1A Y1B 174.60(11) . 2_655
Sr1B Sr1A Y1B 0.0(3) 2_655 2_655
Se3A Sr1B Se3C 88.3(3) 3_455 3_454
Se3A Sr1B Se1A 79.3(2) 3_455 .
Se3C Sr1B Se1A 139.7(3) 3_454 .
Se3A Sr1B Se1C 139.5(3) 3_455 .
Se3C Sr1B Se1C 79.8(3) 3_454 .
Se1A Sr1B Se1C 85.1(3) . .
Se3A Sr1B Se7B 135.5(3) 3_455 .
Se3C Sr1B Se7B 129.6(3) 3_454 .
Se1A Sr1B Se7B 82.2(3) . .
Se1C Sr1B Se7B 77.7(3) . .
Se3A Sr1B Se7A 77.0(2) 3_455 .
Se3C Sr1B Se7A 129.5(3) 3_454 .
Se1A Sr1B Se7A 85.0(2) . .
Se1C Sr1B Se7A 138.7(3) . .
Se7B Sr1B Se7A 61.2(2) . .
Se3A Sr1B Se7C 131.0(3) 3_455 .
Se3C Sr1B Se7C 76.3(3) 3_454 .
Se1A Sr1B Se7C 138.9(3) . .
Se1C Sr1B Se7C 83.6(3) . .
Se7B Sr1B Se7C 56.8(2) . .
Se7A Sr1B Se7C 78.1(3) . .
Se3A Sr1B Se4A 62.0(2) 3_455 .
Se3C Sr1B Se4A 62.0(2) 3_454 .
Se1A Sr1B Se4A 136.6(3) . .
Se1C Sr1B Se4A 137.2(3) . .
Se7B Sr1B Se4A 111.2(3) . .
Se7A Sr1B Se4A 68.5(2) . .
Se7C Sr1B Se4A 69.8(3) . .
Se3A Sr1B Se8B 74.1(2) 3_455 3
Se3C Sr1B Se8B 65.7(2) 3_454 3
Se1A Sr1B Se8B 74.0(2) . 3
Se1C Sr1B Se8B 65.7(2) . 3
Se7B Sr1B Se8B 137.4(3) . 3
Se7A Sr1B Se8B 146.8(3) . 3
Se7C Sr1B Se8B 134.1(3) . 3
Se4A Sr1B Se8B 110.4(3) . 3
Se3A Sr1B Sr1A 136.4(3) 3_455 2_654
Se3C Sr1B Sr1A 48.11(19) 3_454 2_654
Se1A Sr1B Sr1A 132.0(3) . 2_654
Se1C Sr1B Sr1A 46.93(19) . 2_654
Se7B Sr1B Sr1A 84.6(2) . 2_654
Se7A Sr1B Sr1A 126.9(3) . 2_654
Se7C Sr1B Sr1A 48.83(17) . 2_654
Se4A Sr1B Sr1A 91.1(2) . 2_654
Se8B Sr1B Sr1A 85.82(19) 3 2_654
Se3A Sr1B Y1A 136.4(3) 3_455 2_654
Se3C Sr1B Y1A 48.11(19) 3_454 2_654
Se1A Sr1B Y1A 132.0(3) . 2_654
Se1C Sr1B Y1A 46.93(19) . 2_654
Se7B Sr1B Y1A 84.6(2) . 2_654
Se7A Sr1B Y1A 126.9(3) . 2_654
Se7C Sr1B Y1A 48.83(17) . 2_654
Se4A Sr1B Y1A 91.1(2) . 2_654
Se8B Sr1B Y1A 85.82(19) 3 2_654
Sr1A Sr1B Y1A 0.00(7) 2_654 2_654
Se3A Sr1B Sr1C 47.9(2) 3_455 2_655
Se3C Sr1B Sr1C 136.2(4) 3_454 2_655
Se1A Sr1B Sr1C 47.1(2) . 2_655
Se1C Sr1B Sr1C 132.1(4) . 2_655
Se7B Sr1B Sr1C 90.8(3) . 2_655
Se7A Sr1B Sr1C 50.0(2) . 2_655
Se7C Sr1B Sr1C 128.0(3) . 2_655
Se4A Sr1B Sr1C 90.4(3) . 2_655
Se8B Sr1B Sr1C 97.7(3) 3 2_655
Sr1A Sr1B Sr1C 175.4(3) 2_654 2_655
Y1A Sr1B Sr1C 175.4(3) 2_654 2_655
Se1A Sr1C Se7C 82.1(3) 2_654 .
Se1A Sr1C Se1B 86.2(3) 2_654 .
Se7C Sr1C Se1B 81.1(3) . .
Se1A Sr1C Se3A 78.4(3) 2_654 4_644
Se7C Sr1C Se3A 134.3(4) . 4_644
Se1B Sr1C Se3A 137.3(4) . 4_644
Se1A Sr1C Se3B 137.7(4) 2_654 4_644
Se7C Sr1C Se3B 133.1(4) . 4_644
Se1B Sr1C Se3B 79.1(3) . 4_644
Se3A Sr1C Se3B 86.1(3) 4_644 4_644
Se1A Sr1C Se7B 141.1(4) 2_654 .
Se7C Sr1C Se7B 59.1(2) . .
Se1B Sr1C Se7B 86.0(3) . .
Se3A Sr1C Se7B 129.4(3) 4_644 .
Se3B Sr1C Se7B 77.4(3) 4_644 .
Se1A Sr1C Se7A 86.4(3) 2_654 2_654
Se7C Sr1C Se7A 60.6(2) . 2_654
Se1B Sr1C Se7A 141.6(4) . 2_654
Se3A Sr1C Se7A 77.2(2) 4_644 2_654
Se3B Sr1C Se7A 128.2(3) 4_644 2_654
Se7B Sr1C Se7A 76.6(3) . 2_654
Se1A Sr1C Se4B 135.1(3) 2_654 2_654
Se7C Sr1C Se4B 112.8(3) . 2_654
Se1B Sr1C Se4B 136.3(4) . 2_654
Se3A Sr1C Se4B 60.7(2) 4_644 2_654
Se3B Sr1C Se4B 60.9(3) 4_644 2_654
Se7B Sr1C Se4B 69.6(3) . 2_654
Se7A Sr1C Se4B 68.2(2) 2_654 2_654
Se1A Sr1C Sr1A 133.3(3) 2_654 .
Se7C Sr1C Sr1A 88.5(3) . .
Se1B Sr1C Sr1A 47.1(2) . .
Se3A Sr1C Sr1A 133.9(3) 4_644 .
Se3B Sr1C Sr1A 47.8(2) 4_644 .
Se7B Sr1C Sr1A 50.85(19) . .
Se7A Sr1C Sr1A 127.5(3) 2_654 .
Se4B Sr1C Sr1A 90.6(2) 2_654 .
Se1A Sr1C Y1B 47.2(2) 2_654 2_654
Se7C Sr1C Y1B 90.8(3) . 2_654
Se1B Sr1C Y1B 133.4(4) . 2_654
Se3A Sr1C Y1B 46.5(2) 4_644 2_654
Se3B Sr1C Y1B 132.6(4) 4_644 2_654
Se7B Sr1C Y1B 128.2(4) . 2_654
Se7A Sr1C Y1B 51.6(2) 2_654 2_654
Se4B Sr1C Y1B 89.1(3) 2_654 2_654
Sr1A Sr1C Y1B 179.0(4) . 2_654
Se1A Sr1C Sr1B 47.2(2) 2_654 2_654
Se7C Sr1C Sr1B 90.8(3) . 2_654
Se1B Sr1C Sr1B 133.4(4) . 2_654
Se3A Sr1C Sr1B 46.5(2) 4_644 2_654
Se3B Sr1C Sr1B 132.6(4) 4_644 2_654
Se7B Sr1C Sr1B 128.2(4) . 2_654
Se7A Sr1C Sr1B 51.6(2) 2_654 2_654
Se4B Sr1C Sr1B 89.1(3) 2_654 2_654
Sr1A Sr1C Sr1B 179.0(4) . 2_654
Y1B Sr1C Sr1B 0.0(2) 2_654 2_654
Se1C Sr2A Se1B 82.69(9) 1_556 2_655
Se1C Sr2A Se2C 93.8(4) 1_556 1_656
Se1B Sr2A Se2C 159.3(2) 2_655 1_656
Se1C Sr2A Se2B 159.3(2) 1_556 1_655
Se1B Sr2A Se2B 93.4(4) 2_655 1_655
Se2C Sr2A Se2B 82.72(8) 1_656 1_655
Se1C Sr2A Se5B 127.1(2) 1_556 .
Se1B Sr2A Se5B 76.2(3) 2_655 .
Se2C Sr2A Se5B 120.8(2) 1_656 .
Se2B Sr2A Se5B 70.8(3) 1_655 .
Se1C Sr2A Se5C 76.8(3) 1_556 .
Se1B Sr2A Se5C 127.4(2) 2_655 .
Se2C Sr2A Se5C 70.8(3) 1_656 .
Se2B Sr2A Se5C 120.5(2) 1_655 .
Se5B Sr2A Se5C 78.83(8) . .
Se1C Sr2A Se6C 80.7(2) 1_556 .
Se1B Sr2A Se6C 80.8(2) 2_655 .
Se2C Sr2A Se6C 78.6(2) 1_656 .
Se2B Sr2A Se6C 78.6(2) 1_655 .
Se5B Sr2A Se6C 140.1(4) . .
Se5C Sr2A Se6C 140.2(4) . .
Se1C Sr2A Sr2C 130.9(3) 1_556 .
Se1B Sr2A Sr2C 48.2(3) 2_655 .
Se2C Sr2A Sr2C 132.3(2) 1_656 .
Se2B Sr2A Sr2C 49.6(2) 1_655 .
Se5B Sr2A Sr2C 49.0(2) . .
Se5C Sr2A Sr2C 127.8(2) . .
Se6C Sr2A Sr2C 91.6(3) . .
Se1C Sr2A Sr2B 48.5(3) 1_556 1_556
Se1B Sr2A Sr2B 131.2(3) 2_655 1_556
Se2C Sr2A Sr2B 49.6(2) 1_656 1_556
Se2B Sr2A Sr2B 132.3(3) 1_655 1_556
Se5B Sr2A Sr2B 128.4(3) . 1_556
Se5C Sr2A Sr2B 49.6(2) . 1_556
Se6C Sr2A Sr2B 91.1(3) . 1_556
Sr2C Sr2A Sr2B 177.03(9) . 1_556
Se1C Sr2A Y2B 48.5(3) 1_556 1_556
Se1B Sr2A Y2B 131.2(3) 2_655 1_556
Se2C Sr2A Y2B 49.6(2) 1_656 1_556
Se2B Sr2A Y2B 132.3(3) 1_655 1_556
Se5B Sr2A Y2B 128.4(3) . 1_556
Se5C Sr2A Y2B 49.6(2) . 1_556
Se6C Sr2A Y2B 91.1(3) . 1_556
Sr2C Sr2A Y2B 177.03(9) . 1_556
Sr2B Sr2A Y2B 0.0(2) 1_556 1_556
Se1C Sr2A Sr3A 135.5(4) 1_556 1_655
Se1B Sr2A Sr3A 135.1(4) 2_655 1_655
Se2C Sr2A Sr3A 42.2(2) 1_656 1_655
Se2B Sr2A Sr3A 42.1(2) 1_655 1_655
Se5B Sr2A Sr3A 90.2(2) . 1_655
Se5C Sr2A Sr3A 90.0(2) . 1_655
Se6C Sr2A Sr3A 83.63(7) . 1_655
Sr2C Sr2A Sr3A 90.7(2) . 1_655
Sr2B Sr2A Sr3A 90.8(2) 1_556 1_655
Y2B Sr2A Sr3A 90.8(2) 1_556 1_655
Se1A Sr2B Se1C 84.3(3) . .
Se1A Sr2B Se6A 80.7(3) . .
Se1C Sr2B Se6A 79.7(3) . .
Se1A Sr2B Se5A 71.1(2) . .
Se1C Sr2B Se5A 126.1(3) . .
Se6A Sr2B Se5A 137.9(3) . .
Se1A Sr2B Se2A 94.1(3) . 1_655
Se1C Sr2B Se2A 158.5(3) . 1_655
Se6A Sr2B Se2A 78.9(3) . 1_655
Se5A Sr2B Se2A 72.8(2) . 1_655
Se1A Sr2B Se2C 158.0(3) . 1_655
Se1C Sr2B Se2C 92.1(3) . 1_655
Se6A Sr2B Se2C 77.3(3) . 1_655
Se5A Sr2B Se2C 126.7(3) . 1_655
Se2A Sr2B Se2C 81.4(3) 1_655 1_655
Se1A Sr2B Se5C 129.7(3) . 1_554
Se1C Sr2B Se5C 75.8(3) . 1_554
Se6A Sr2B Se5C 137.5(3) . 1_554
Se5A Sr2B Se5C 84.2(3) . 1_554
Se2A Sr2B Se5C 120.0(3) 1_655 1_554
Se2C Sr2B Se5C 69.6(3) 1_655 1_554
Se1A Sr2B Y2A 132.2(3) . 1_554
Se1C Sr2B Y2A 47.84(19) . 1_554
Se6A Sr2B Y2A 89.3(2) . 1_554
Se5A Sr2B Y2A 132.8(3) . 1_554
Se2A Sr2B Y2A 129.8(3) 1_655 1_554
Se2C Sr2B Y2A 48.43(18) 1_655 1_554
Se5C Sr2B Y2A 48.79(18) 1_554 1_554
Se1A Sr2B Sr2A 132.2(3) . 1_554
Se1C Sr2B Sr2A 47.84(19) . 1_554
Se6A Sr2B Sr2A 89.3(2) . 1_554
Se5A Sr2B Sr2A 132.8(3) . 1_554
Se2A Sr2B Sr2A 129.8(3) 1_655 1_554
Se2C Sr2B Sr2A 48.43(18) 1_655 1_554
Se5C Sr2B Sr2A 48.79(18) 1_554 1_554
Y2A Sr2B Sr2A 0.00(6) 1_554 1_554
Se1A Sr2B Sr2C 48.1(2) . .
Se1C Sr2B Sr2C 132.4(4) . .
Se6A Sr2B Sr2C 89.9(3) . .
Se5A Sr2B Sr2C 48.0(2) . .
Se2A Sr2B Sr2C 49.5(2) 1_655 .
Se2C Sr2B Sr2C 130.9(4) 1_655 .
Se5C Sr2B Sr2C 132.0(4) 1_554 .
Y2A Sr2B Sr2C 179.0(4) 1_554 .
Sr2A Sr2B Sr2C 179.0(4) 1_554 .
Se1A Sr2B Sr1B 42.4(2) . .
Se1C Sr2B Sr1B 43.2(2) . .
Se6A Sr2B Sr1B 84.8(3) . .
Se5A Sr2B Sr1B 94.2(2) . .
Se2A Sr2B Sr1B 135.7(3) 1_655 .
Se2C Sr2B Sr1B 134.5(3) 1_655 .
Se5C Sr2B Sr1B 99.7(3) 1_554 .
Y2A Sr2B Sr1B 90.39(18) 1_554 .
Sr2A Sr2B Sr1B 90.39(18) 1_554 .
Sr2C Sr2B Sr1B 90.0(3) . .
Se1B Sr2C Se1A 84.8(3) 2_655 .
Se1B Sr2C Se5A 126.8(3) 2_655 .
Se1A Sr2C Se5A 70.8(2) . .
Se1B Sr2C Se5B 75.9(3) 2_655 .
Se1A Sr2C Se5B 130.4(3) . .
Se5A Sr2C Se5B 85.1(3) . .
Se1B Sr2C Se6B 79.8(3) 2_655 .
Se1A Sr2C Se6B 80.1(2) . .
Se5A Sr2C Se6B 136.8(4) . .
Se5B Sr2C Se6B 137.7(4) . .
Se1B Sr2C Se2B 92.3(3) 2_655 1_655
Se1A Sr2C Se2B 157.1(3) . 1_655
Se5A Sr2C Se2B 127.0(3) . 1_655
Se5B Sr2C Se2B 70.0(3) . 1_655
Se6B Sr2C Se2B 77.0(3) . 1_655
Se1B Sr2C Se2A 157.8(3) 2_655 1_655
Se1A Sr2C Se2A 92.6(3) . 1_655
Se5A Sr2C Se2A 72.2(2) . 1_655
Se5B Sr2C Se2A 120.9(3) . 1_655
Se6B Sr2C Se2A 78.1(2) . 1_655
Se2B Sr2C Se2A 81.6(3) 1_655 1_655
Se1B Sr2C Sr2A 48.1(2) 2_655 .
Se1A Sr2C Sr2A 132.8(3) . .
Se5A Sr2C Sr2A 133.7(3) . .
Se5B Sr2C Sr2A 48.8(2) . .
Se6B Sr2C Sr2A 89.5(2) . .
Se2B Sr2C Sr2A 48.6(2) 1_655 .
Se2A Sr2C Sr2A 130.2(3) 1_655 .
Se1B Sr2C Sr2B 132.2(4) 2_655 .
Se1A Sr2C Sr2B 47.5(2) . .
Se5A Sr2C Sr2B 48.2(2) . .
Se5B Sr2C Sr2B 132.9(4) . .
Se6B Sr2C Sr2B 88.7(3) . .
Se2B Sr2C Sr2B 130.1(4) 1_655 .
Se2A Sr2C Sr2B 48.6(2) 1_655 .
Sr2A Sr2C Sr2B 178.0(3) . .
Se1B Sr2C Sr1C 43.1(2) 2_655 2_655
Se1A Sr2C Sr1C 42.7(2) . 2_655
Se5A Sr2C Sr1C 95.2(2) . 2_655
Se5B Sr2C Sr1C 100.8(3) . 2_655
Se6B Sr2C Sr1C 83.6(3) . 2_655
Se2B Sr2C Sr1C 134.2(3) 1_655 2_655
Se2A Sr2C Sr1C 134.2(3) 1_655 2_655
Sr2A Sr2C Sr1C 90.72(19) . 2_655
Sr2B Sr2C Sr1C 89.8(3) . 2_655
Se2B Sr3A Se2C 85.39(9) . 1_556
Se2B Sr3A Se4C 78.9(2) . .
Se2C Sr3A Se4C 79.2(3) 1_556 .
Se2B Sr3A Se3C 144.1(2) . 3_455
Se2C Sr3A Se3C 86.7(3) 1_556 3_455
Se4C Sr3A Se3C 65.3(2) . 3_455
Se2B Sr3A Se3B 87.1(3) . 3_455
Se2C Sr3A Se3B 144.0(2) 1_556 3_455
Se4C Sr3A Se3B 64.8(2) . 3_455
Se3C Sr3A Se3B 79.14(8) 3_455 3_455
Se2B Sr3A Se8A 81.8(2) . .
Se2C Sr3A Se8A 80.6(2) 1_556 .
Se4C Sr3A Se8A 153.01(11) . .
Se3C Sr3A Se8A 131.0(4) 3_455 .
Se3B Sr3A Se8A 132.9(4) 3_455 .
Se2B Sr3A Se5B 92.1(3) . 3_455
Se2C Sr3A Se5B 149.5(2) 1_556 3_455
Se4C Sr3A Se5B 130.2(4) . 3_455
Se3C Sr3A Se5B 111.5(2) 3_455 3_455
Se3B Sr3A Se5B 65.9(3) 3_455 3_455
Se8A Sr3A Se5B 69.0(2) . 3_455
Se2B Sr3A Se5C 150.0(2) . 3_455
Se2C Sr3A Se5C 91.8(3) 1_556 3_455
Se4C Sr3A Se5C 129.9(4) . 3_455
Se3C Sr3A Se5C 65.1(3) 3_455 3_455
Se3B Sr3A Se5C 111.3(2) 3_455 3_455
Se8A Sr3A Se5C 68.2(2) . 3_455
Se5B Sr3A Se5C 75.45(8) 3_455 3_455
Se2B Sr3A Sr3C 48.6(2) . .
Se2C Sr3A Sr3C 134.0(2) 1_556 .
Se4C Sr3A Sr3C 91.1(3) . .
Se3C Sr3A Sr3C 129.7(3) 3_455 .
Se3B Sr3A Sr3C 50.6(3) 3_455 .
Se8A Sr3A Sr3C 90.2(3) . .
Se5B Sr3A Sr3C 50.9(2) 3_455 .
Se5C Sr3A Sr3C 126.4(2) 3_455 .
Se2B Sr3A Y3B 133.6(3) . 1_556
Se2C Sr3A Y3B 48.2(2) 1_556 1_556
Se4C Sr3A Y3B 91.4(3) . 1_556
Se3C Sr3A Y3B 50.3(2) 3_455 1_556
Se3B Sr3A Y3B 129.4(3) 3_455 1_556
Se8A Sr3A Y3B 88.3(3) . 1_556
Se5B Sr3A Y3B 126.1(3) 3_455 1_556
Se5C Sr3A Y3B 50.6(2) 3_455 1_556
Sr3C Sr3A Y3B 177.00(9) . 1_556
Se2B Sr3A Sr3B 133.6(3) . 1_556
Se2C Sr3A Sr3B 48.2(2) 1_556 1_556
Se4C Sr3A Sr3B 91.4(3) . 1_556
Se3C Sr3A Sr3B 50.3(2) 3_455 1_556
Se3B Sr3A Sr3B 129.4(3) 3_455 1_556
Se8A Sr3A Sr3B 88.3(3) . 1_556
Se5B Sr3A Sr3B 126.1(3) 3_455 1_556
Se5C Sr3A Sr3B 50.6(2) 3_455 1_556
Sr3C Sr3A Sr3B 177.00(9) . 1_556
Y3B Sr3A Sr3B 0.000(6) 1_556 1_556
Se4A Sr3B Se2C 77.6(3) . .
Se4A Sr3B Se2A 79.1(3) . .
Se2C Sr3B Se2A 83.8(3) . .
Se4A Sr3B Se8B 151.7(4) . .
Se2C Sr3B Se8B 77.2(3) . .
Se2A Sr3B Se8B 85.6(3) . .
Se4A Sr3B Se3A 65.2(2) . 3_455
Se2C Sr3B Se3A 142.6(3) . 3_455
Se2A Sr3B Se3A 85.9(3) . 3_455
Se8B Sr3B Se3A 137.6(3) . 3_455
Se4A Sr3B Se5A 131.1(3) . 3_455
Se2C Sr3B Se5A 147.0(3) . 3_455
Se2A Sr3B Se5A 86.3(3) . 3_455
Se8B Sr3B Se5A 70.6(2) . 3_455
Se3A Sr3B Se5A 67.4(2) 3_455 3_455
Se4A Sr3B Se3C 65.0(3) . 3_454
Se2C Sr3B Se3C 84.2(3) . 3_454
Se2A Sr3B Se3C 143.8(3) . 3_454
Se8B Sr3B Se3C 124.6(3) . 3_454
Se3A Sr3B Se3C 83.2(3) 3_455 3_454
Se5A Sr3B Se3C 120.3(3) 3_455 3_454
Se4A Sr3B Se5C 128.6(3) . 3_454
Se2C Sr3B Se5C 91.1(3) . 3_454
Se2A Sr3B Se5C 150.1(3) . 3_454
Se8B Sr3B Se5C 64.6(3) . 3_454
Se3A Sr3B Se5C 114.2(3) 3_455 3_454
Se5A Sr3B Se5C 82.0(3) 3_455 3_454
Se3C Sr3B Se5C 64.1(2) 3_454 3_454
Se4A Sr3B Bi4B 101.3(3) . 3_455
Se2C Sr3B Bi4B 169.1(3) . 3_455
Se2A Sr3B Bi4B 106.7(2) . 3_455
Se8B Sr3B Bi4B 105.8(3) . 3_455
Se3A Sr3B Bi4B 38.82(11) 3_455 3_455
Se5A Sr3B Bi4B 39.65(11) 3_455 3_455
Se3C Sr3B Bi4B 85.5(2) 3_454 3_455
Se5C Sr3B Bi4B 81.1(2) 3_454 3_455
Se4A Sr3B Sr3A 89.4(2) . 1_554
Se2C Sr3B Sr3A 47.38(19) . 1_554
Se2A Sr3B Sr3A 131.2(3) . 1_554
Se8B Sr3B Sr3A 83.0(2) . 1_554
Se3A Sr3B Sr3A 131.3(3) 3_455 1_554
Se5A Sr3B Sr3A 132.5(3) 3_455 1_554
Se3C Sr3B Sr3A 48.19(18) 3_454 1_554
Se5C Sr3B Sr3A 50.73(19) 3_454 1_554
Bi4B Sr3B Sr3A 122.0(2) 3_455 1_554
Se4A Sr3B Y3A 89.4(2) . 1_554
Se2C Sr3B Y3A 47.38(19) . 1_554
Se2A Sr3B Y3A 131.2(3) . 1_554
Se8B Sr3B Y3A 83.0(2) . 1_554
Se3A Sr3B Y3A 131.3(3) 3_455 1_554
Se5A Sr3B Y3A 132.5(3) 3_455 1_554
Se3C Sr3B Y3A 48.19(18) 3_454 1_554
Se5C Sr3B Y3A 50.73(19) 3_454 1_554
Bi4B Sr3B Y3A 122.0(2) 3_455 1_554
Sr3A Sr3B Y3A 0.000(8) 1_554 1_554
Se4B Sr3C Se2B 77.6(3) . .
Se4B Sr3C Se2A 78.7(3) . .
Se2B Sr3C Se2A 84.1(3) . .
Se4B Sr3C Se8C 151.0(4) . .
Se2B Sr3C Se8C 76.2(3) . .
Se2A Sr3C Se8C 86.6(3) . .
Se4B Sr3C Se3A 65.2(2) . 3_455
Se2B Sr3C Se3A 142.6(3) . 3_455
Se2A Sr3C Se3A 85.1(3) . 3_455
Se8C Sr3C Se3A 138.6(3) . 3_455
Se4B Sr3C Se5A 130.8(4) . 3_455
Se2B Sr3C Se5A 146.7(3) . 3_455
Se2A Sr3C Se5A 85.5(3) . 3_455
Se8C Sr3C Se5A 71.8(3) . 3_455
Se3A Sr3C Se5A 67.2(2) 3_455 3_455
Se4B Sr3C Se3B 65.2(3) . 3_455
Se2B Sr3C Se3B 84.8(3) . 3_455
Se2A Sr3C Se3B 143.7(3) . 3_455
Se8C Sr3C Se3B 123.7(3) . 3_455
Se3A Sr3C Se3B 83.2(3) 3_455 3_455
Se5A Sr3C Se3B 120.6(3) 3_455 3_455
Se4B Sr3C Se5B 129.7(4) . 3_455
Se2B Sr3C Se5B 91.4(3) . 3_455
Se2A Sr3C Se5B 149.6(3) . 3_455
Se8C Sr3C Se5B 63.1(3) . 3_455
Se3A Sr3C Se5B 114.8(3) 3_455 3_455
Se5A Sr3C Se5B 82.0(3) 3_455 3_455
Se3B Sr3C Se5B 65.0(3) 3_455 3_455
Se4B Sr3C Bi4B 101.4(3) . 3_455
Se2B Sr3C Bi4B 169.3(3) . 3_455
Se2A Sr3C Bi4B 106.3(3) . 3_455
Se8C Sr3C Bi4B 106.6(3) . 3_455
Se3A Sr3C Bi4B 39.03(11) 3_455 3_455
Se5A Sr3C Bi4B 39.85(11) 3_455 3_455
Se3B Sr3C Bi4B 85.2(3) 3_455 3_455
Se5B Sr3C Bi4B 81.0(2) 3_455 3_455
Se4B Sr3C Sr3A 89.8(3) . .
Se2B Sr3C Sr3A 47.6(2) . .
Se2A Sr3C Sr3A 131.7(3) . .
Se8C Sr3C Sr3A 81.5(2) . .
Se3A Sr3C Sr3A 131.8(3) 3_455 .
Se5A Sr3C Sr3A 132.9(3) 3_455 .
Se3B Sr3C Sr3A 48.68(19) 3_455 .
Se5B Sr3C Sr3A 51.09(19) 3_455 .
Bi4B Sr3C Sr3A 122.0(2) 3_455 .
Se8C Ge4A Se3B 108.0(5) 1_655 .
Se8C Ge4A Se5B 117.5(5) 1_655 .
Se3B Ge4A Se5B 98.8(5) . .
Se8C Ge4A Se8A 104.3(5) 1_655 1_655
Se3B Ge4A Se8A 110.4(4) . 1_655
Se5B Ge4A Se8A 117.5(4) . 1_655
Se3A Bi4B Se5A 85.64(8) . .
Se3A Bi4B Se8B 98.2(3) . 1_655
Se5A Bi4B Se8B 114.3(3) . 1_655
Se3A Bi4B Se8C 99.0(3) . 1_655
Se5A Bi4B Se8C 114.6(3) . 1_655
Se8B Bi4B Se8C 129.05(8) 1_655 1_655
Se3A Bi4B Sr3C 51.0(2) . 3
Se5A Bi4B Sr3C 51.5(2) . 3
Se8B Bi4B Sr3C 142.5(2) 1_655 3
Se8C Bi4B Sr3C 82.1(2) 1_655 3
Se3A Bi4B Sr3B 50.5(2) . 3
Se5A Bi4B Sr3B 51.1(2) . 3
Se8B Bi4B Sr3B 82.3(2) 1_655 3
Se8C Bi4B Sr3B 142.3(2) 1_655 3
Sr3C Bi4B Sr3B 61.88(5) 3 3
Se5C Ge4C Se3C 98.1(5) . .
Se5C Ge4C Se8B 117.8(5) . 1_656
Se3C Ge4C Se8B 108.6(5) . 1_656
Se5C Ge4C Se8A 117.3(4) . 1_655
Se3C Ge4C Se8A 109.9(4) . 1_655
Se8B Ge4C Se8A 104.7(4) 1_656 1_655
Se2A Bi5A Se4B 93.0(2) . .
Se2A Bi5A Se4A 92.5(3) . .
Se4B Bi5A Se4A 97.89(8) . .
Se2A Bi5A Se6B 90.0(2) . 1_455
Se4B Bi5A Se6B 87.4(3) . 1_455
Se4A Bi5A Se6B 174.0(3) . 1_455
Se2A Bi5A Se6A 89.4(2) . 1_455
Se4B Bi5A Se6A 174.1(3) . 1_455
Se4A Bi5A Se6A 87.4(3) . 1_455
Se6B Bi5A Se6A 87.18(8) 1_455 1_455
Se2B Bi5B Se4C 93.0(2) . .
Se2B Bi5B Se4B 91.6(3) . .
Se4C Bi5B Se4B 98.4(3) . .
Se2B Bi5B Se6C 90.4(2) . 1_455
Se4C Bi5B Se6C 85.5(2) . 1_455
Se4B Bi5B Se6C 175.6(3) . 1_455
Se2B Bi5B Se6B 88.7(3) . 1_455
Se4C Bi5B Se6B 174.6(3) . 1_455
Se4B Bi5B Se6B 86.8(3) . 1_455
Se6C Bi5B Se6B 89.3(2) 1_455 1_455
Se2C Bi5C Se4A 91.8(3) . .
Se2C Bi5C Se4C 92.7(2) . 1_554
Se4A Bi5C Se4C 98.5(2) . 1_554
Se2C Bi5C Se6C 90.3(2) . 1_454
Se4A Bi5C Se6C 175.7(3) . 1_454
Se4C Bi5C Se6C 85.1(2) 1_554 1_454
Se2C Bi5C Se6A 88.9(3) . 1_455
Se4A Bi5C Se6A 87.4(3) . 1_455
Se4C Bi5C Se6A 173.8(3) 1_554 1_455
Se6C Bi5C Se6A 88.9(2) 1_454 1_455
Se1A Bi6A Se7C 94.1(3) . 2_655
Se1A Bi6A Se6A 92.8(3) . .
Se7C Bi6A Se6A 173.0(3) 2_655 .
Se1A Bi6A Se6B 93.2(2) . .
Se7C Bi6A Se6B 87.3(3) 2_655 .
Se6A Bi6A Se6B 90.95(8) . .
Se1A Bi6A Se7B 93.5(3) . .
Se7C Bi6A Se7B 95.30(10) 2_655 .
Se6A Bi6A Se7B 85.6(3) . .
Se6B Bi6A Se7B 172.6(3) . .
Se1A Bi6A Se4C 174.83(9) . 2_654
Se7C Bi6A Se4C 82.7(3) 2_655 2_654
Se6A Bi6A Se4C 90.5(3) . 2_654
Se6B Bi6A Se4C 90.8(2) . 2_654
Se7B Bi6A Se4C 82.7(3) . 2_654
Se1B Bi6B Se7A 94.1(2) . .
Se1B Bi6B Se7C 92.6(3) . .
Se7A Bi6B Se7C 95.5(3) . .
Se1B Bi6B Se6C 93.6(2) . 2_654
Se7A Bi6B Se6C 86.6(2) . 2_654
Se7C Bi6B Se6C 173.3(3) . 2_654
Se1B Bi6B Se6B 91.1(3) . 2_654
Se7A Bi6B Se6B 174.7(2) . 2_654
Se7C Bi6B Se6B 85.2(3) . 2_654
Se6C Bi6B Se6B 92.0(2) 2_654 2_654
Se1B Bi6B Se4A 174.2(3) . .
Se7A Bi6B Se4A 82.37(19) . .
Se7C Bi6B Se4A 83.2(3) . .
Se6C Bi6B Se4A 90.8(2) 2_654 .
Se6B Bi6B Se4A 92.5(2) 2_654 .
Se1C Bi6C Se7A 93.9(2) . 2_654
Se1C Bi6C Se7B 92.5(3) . .
Se7A Bi6C Se7B 92.5(3) 2_654 .
Se1C Bi6C Se6C 93.5(2) . 1_554
Se7A Bi6C Se6C 87.5(2) 2_654 1_554
Se7B Bi6C Se6C 173.9(2) . 1_554
Se1C Bi6C Se6A 91.1(3) . .
Se7A Bi6C Se6A 174.9(2) 2_654 .
Se7B Bi6C Se6A 87.7(3) . .
Se6C Bi6C Se6A 91.7(2) 1_554 .
Se1C Bi6C Se4B 174.3(3) . 2_654
Se7A Bi6C Se4B 82.34(19) 2_654 2_654
Se7B Bi6C Se4B 83.3(3) . 2_654
Se6C Bi6C Se4B 90.7(2) 1_554 2_654
Se6A Bi6C Se4B 92.7(3) . 2_654
Bi6A Se1A Y1C 93.3(3) . 2_655
Bi6A Se1A Sr1C 93.3(3) . 2_655
Y1C Se1A Sr1C 0.0(5) 2_655 2_655
Bi6A Se1A Sr1B 95.3(2) . .
Y1C Se1A Sr1B 85.74(9) 2_655 .
Sr1C Se1A Sr1B 85.74(9) 2_655 .
Bi6A Se1A Sr2B 95.4(3) . .
Y1C Se1A Sr2B 171.3(3) 2_655 .
Sr1C Se1A Sr2B 171.3(3) 2_655 .
Sr1B Se1A Sr2B 94.7(4) . .
Bi6A Se1A Sr2C 95.5(2) . .
Y1C Se1A Sr2C 93.5(4) 2_655 .
Sr1C Se1A Sr2C 93.5(4) 2_655 .
Sr1B Se1A Sr2C 169.2(2) . .
Sr2B Se1A Sr2C 84.44(9) . .
Bi6B Se1B Sr1A 92.0(3) . .
Bi6B Se1B Sr1C 94.8(3) . .
Sr1A Se1B Sr1C 85.1(3) . .
Bi6B Se1B Y2A 95.5(3) . 2_654
Sr1A Se1B Y2A 96.0(3) . 2_654
Sr1C Se1B Y2A 169.6(3) . 2_654
Bi6B Se1B Sr2A 95.5(3) . 2_654
Sr1A Se1B Sr2A 96.0(3) . 2_654
Sr1C Se1B Sr2A 169.6(3) . 2_654
Y2A Se1B Sr2A 0.0(3) 2_654 2_654
Bi6B Se1B Y2C 97.6(3) . 2_654
Sr1A Se1B Y2C 170.3(3) . 2_654
Sr1C Se1B Y2C 93.5(3) . 2_654
Y2A Se1B Y2C 83.7(3) 2_654 2_654
Sr2A Se1B Y2C 83.7(3) 2_654 2_654
Bi6B Se1B Sr2C 97.6(3) . 2_654
Sr1A Se1B Sr2C 170.3(3) . 2_654
Sr1C Se1B Sr2C 93.5(3) . 2_654
Y2A Se1B Sr2C 83.7(3) 2_654 2_654
Sr2A Se1B Sr2C 83.7(3) 2_654 2_654
Y2C Se1B Sr2C 0.0(3) 2_654 2_654
Bi6C Se1C Y1A 92.2(3) . 2_654
Bi6C Se1C Sr1A 92.2(3) . 2_654
Y1A Se1C Sr1A 0.0(3) 2_654 2_654
Bi6C Se1C Y2A 95.6(3) . 1_554
Y1A Se1C Y2A 96.2(3) 2_654 1_554
Sr1A Se1C Y2A 96.2(3) 2_654 1_554
Bi6C Se1C Sr2A 95.6(3) . 1_554
Y1A Se1C Sr2A 96.2(3) 2_654 1_554
Sr1A Se1C Sr2A 96.2(3) 2_654 1_554
Y2A Se1C Sr2A 0.00(10) 1_554 1_554
Bi6C Se1C Sr1B 96.5(3) . .
Y1A Se1C Sr1B 84.9(3) 2_654 .
Sr1A Se1C Sr1B 84.9(3) 2_654 .
Y2A Se1C Sr1B 167.8(3) 1_554 .
Sr2A Se1C Sr1B 167.8(3) 1_554 .
Bi6C Se1C Sr2B 97.0(3) . .
Y1A Se1C Sr2B 170.8(4) 2_654 .
Sr1A Se1C Sr2B 170.8(4) 2_654 .
Y2A Se1C Sr2B 83.7(3) 1_554 .
Sr2A Se1C Sr2B 83.7(3) 1_554 .
Sr1B Se1C Sr2B 93.3(3) . .
Bi5A Se2A Sr3B 94.1(2) . .
Bi5A Se2A Sr3C 93.5(2) . .
Sr3B Se2A Sr3C 85.13(8) . .
Bi5A Se2A Y2B 98.3(2) . 1_455
Sr3B Se2A Y2B 95.9(3) . 1_455
Sr3C Se2A Y2B 168.1(2) . 1_455
Bi5A Se2A Sr2B 98.3(2) . 1_455
Sr3B Se2A Sr2B 95.9(3) . 1_455
Sr3C Se2A Sr2B 168.1(2) . 1_455
Y2B Se2A Sr2B 0.0(3) 1_455 1_455
Bi5A Se2A Y2C 98.0(2) . 1_455
Sr3B Se2A Y2C 167.9(2) . 1_455
Sr3C Se2A Y2C 94.6(3) . 1_455
Y2B Se2A Y2C 81.91(8) 1_455 1_455
Sr2B Se2A Y2C 81.91(8) 1_455 1_455
Bi5A Se2A Sr2C 98.0(2) . 1_455
Sr3B Se2A Sr2C 167.9(2) . 1_455
Sr3C Se2A Sr2C 94.6(3) . 1_455
Y2B Se2A Sr2C 81.91(8) 1_455 1_455
Sr2B Se2A Sr2C 81.91(8) 1_455 1_455
Y2C Se2A Sr2C 0.0(2) 1_455 1_455
Bi5B Se2B Sr3A 95.1(3) . .
Bi5B Se2B Sr3C 95.8(3) . .
Sr3A Se2B Sr3C 83.7(3) . .
Bi5B Se2B Y2A 99.2(3) . 1_455
Sr3A Se2B Y2A 94.4(3) . 1_455
Sr3C Se2B Y2A 165.0(3) . 1_455
Bi5B Se2B Sr2A 99.2(3) . 1_455
Sr3A Se2B Sr2A 94.4(3) . 1_455
Sr3C Se2B Sr2A 165.0(3) . 1_455
Y2A Se2B Sr2A 0.00(10) 1_455 1_455
Bi5B Se2B Y2C 100.3(3) . 1_455
Sr3A Se2B Y2C 164.6(3) . 1_455
Sr3C Se2B Y2C 96.1(3) . 1_455
Y2A Se2B Y2C 81.7(3) 1_455 1_455
Sr2A Se2B Y2C 81.7(3) 1_455 1_455
Bi5B Se2B Sr2C 100.3(3) . 1_455
Sr3A Se2B Sr2C 164.6(3) . 1_455
Sr3C Se2B Sr2C 96.1(3) . 1_455
Y2A Se2B Sr2C 81.7(3) 1_455 1_455
Sr2A Se2B Sr2C 81.7(3) 1_455 1_455
Y2C Se2B Sr2C 0.0(3) 1_455 1_455
Bi5C Se2C Y3A 95.2(3) . 1_554
Bi5C Se2C Sr3A 95.2(3) . 1_554
Y3A Se2C Sr3A 0.00(11) 1_554 1_554
Bi5C Se2C Sr3B 95.7(3) . .
Y3A Se2C Sr3B 84.4(3) 1_554 .
Sr3A Se2C Sr3B 84.4(3) 1_554 .
Bi5C Se2C Sr2A 99.2(2) . 1_454
Y3A Se2C Sr2A 94.3(3) 1_554 1_454
Sr3A Se2C Sr2A 94.3(3) 1_554 1_454
Sr3B Se2C Sr2A 165.1(3) . 1_454
Bi5C Se2C Y2A 99.2(2) . 1_454
Y3A Se2C Y2A 94.3(3) 1_554 1_454
Sr3A Se2C Y2A 94.3(3) 1_554 1_454
Sr3B Se2C Y2A 165.1(3) . 1_454
Sr2A Se2C Y2A 0.0(3) 1_454 1_454
Bi5C Se2C Sr2B 99.7(3) . 1_455
Y3A Se2C Sr2B 165.1(3) 1_554 1_455
Sr3A Se2C Sr2B 165.1(3) 1_554 1_455
Sr3B Se2C Sr2B 95.4(3) . 1_455
Sr2A Se2C Sr2B 82.0(3) 1_454 1_455
Y2A Se2C Sr2B 82.0(3) 1_454 1_455
Bi5C Se2C Y2B 99.7(3) . 1_455
Y3A Se2C Y2B 165.1(3) 1_554 1_455
Sr3A Se2C Y2B 165.1(3) 1_554 1_455
Sr3B Se2C Y2B 95.4(3) . 1_455
Sr2A Se2C Y2B 82.0(3) 1_454 1_455
Y2A Se2C Y2B 82.0(3) 1_454 1_455
Sr2B Se2C Y2B 0.0(3) 1_455 1_455
Bi4B Se3A Y1B 100.3(3) . 3
Bi4B Se3A Sr1B 100.3(3) . 3
Y1B Se3A Sr1B 0.0(3) 3 3
Bi4B Se3A Y1C 100.2(3) . 4_655
Y1B Se3A Y1C 85.56(11) 3 4_655
Sr1B Se3A Y1C 85.56(11) 3 4_655
Bi4B Se3A Sr1C 100.2(3) . 4_655
Y1B Se3A Sr1C 85.56(11) 3 4_655
Sr1B Se3A Sr1C 85.56(11) 3 4_655
Y1C Se3A Sr1C 0.0(4) 4_655 4_655
Bi4B Se3A Y3B 90.7(2) . 3
Y1B Se3A Y3B 94.2(4) 3 3
Sr1B Se3A Y3B 94.2(4) 3 3
Y1C Se3A Y3B 168.9(2) 4_655 3
Sr1C Se3A Y3B 168.9(2) 4_655 3
Bi4B Se3A Sr3B 90.7(2) . 3
Y1B Se3A Sr3B 94.2(4) 3 3
Sr1B Se3A Sr3B 94.2(4) 3 3
Y1C Se3A Sr3B 168.9(2) 4_655 3
Sr1C Se3A Sr3B 168.9(2) 4_655 3
Y3B Se3A Sr3B 0.0(4) 3 3
Bi4B Se3A Y3C 90.0(3) . 3
Y1B Se3A Y3C 169.4(2) 3 3
Sr1B Se3A Y3C 169.4(2) 3 3
Y1C Se3A Y3C 95.0(4) 4_655 3
Sr1C Se3A Y3C 95.0(4) 4_655 3
Y3B Se3A Y3C 83.25(8) 3 3
Sr3B Se3A Y3C 83.25(8) 3 3
Bi4B Se3A Sr3C 90.0(3) . 3
Y1B Se3A Sr3C 169.4(2) 3 3
Sr1B Se3A Sr3C 169.4(2) 3 3
Y1C Se3A Sr3C 95.0(4) 4_655 3
Sr1C Se3A Sr3C 95.0(4) 4_655 3
Y3B Se3A Sr3C 83.25(8) 3 3
Sr3B Se3A Sr3C 83.25(8) 3 3
Y3C Se3A Sr3C 0.0(4) 3 3
Ge4A Se3B Y1A 101.4(4) . 4_655
Ge4A Se3B Sr1A 101.4(4) . 4_655
Y1A Se3B Sr1A 0.0(3) 4_655 4_655
Ge4A Se3B Y1C 102.3(4) . 4_655
Y1A Se3B Y1C 84.0(3) 4_655 4_655
Sr1A Se3B Y1C 84.0(3) 4_655 4_655
Ge4A Se3B Sr1C 102.3(4) . 4_655
Y1A Se3B Sr1C 84.0(3) 4_655 4_655
Sr1A Se3B Sr1C 84.0(3) 4_655 4_655
Y1C Se3B Sr1C 0.0(4) 4_655 4_655
Ge4A Se3B Y3A 87.6(3) . 3
Y1A Se3B Y3A 99.3(3) 4_655 3
Sr1A Se3B Y3A 99.3(3) 4_655 3
Y1C Se3B Y3A 168.8(4) 4_655 3
Sr1C Se3B Y3A 168.8(4) 4_655 3
Ge4A Se3B Sr3A 87.6(3) . 3
Y1A Se3B Sr3A 99.3(3) 4_655 3
Sr1A Se3B Sr3A 99.3(3) 4_655 3
Y1C Se3B Sr3A 168.8(4) 4_655 3
Sr1C Se3B Sr3A 168.8(4) 4_655 3
Y3A Se3B Sr3A 0.00(10) 3 3
Ge4A Se3B Y3C 88.6(4) . 3
Y1A Se3B Y3C 170.0(4) 4_655 3
Sr1A Se3B Y3C 170.0(4) 4_655 3
Y1C Se3B Y3C 94.2(3) 4_655 3
Sr1C Se3B Y3C 94.2(3) 4_655 3
Y3A Se3B Y3C 80.8(3) 3 3
Sr3A Se3B Y3C 80.8(3) 3 3
Ge4A Se3B Sr3C 88.6(4) . 3
Y1A Se3B Sr3C 170.0(4) 4_655 3
Sr1A Se3B Sr3C 170.0(4) 4_655 3
Y1C Se3B Sr3C 94.2(3) 4_655 3
Sr1C Se3B Sr3C 94.2(3) 4_655 3
Y3A Se3B Sr3C 80.8(3) 3 3
Sr3A Se3B Sr3C 80.8(3) 3 3
Y3C Se3B Sr3C 0.0(4) 3 3
Ge4C Se3C Y1B 100.6(4) . 3_556
Ge4C Se3C Sr1B 100.6(4) . 3_556
Y1B Se3C Sr1B 0.0(3) 3_556 3_556
Ge4C Se3C Sr1A 101.9(4) . 4_655
Y1B Se3C Sr1A 84.7(3) 3_556 4_655
Sr1B Se3C Sr1A 84.7(3) 3_556 4_655
Ge4C Se3C Y1A 101.9(4) . 4_655
Y1B Se3C Y1A 84.7(3) 3_556 4_655
Sr1B Se3C Y1A 84.7(3) 3_556 4_655
Sr1A Se3C Y1A 0.0(3) 4_655 4_655
Ge4C Se3C Y3A 88.8(3) . 3
Y1B Se3C Y3A 168.9(3) 3_556 3
Sr1B Se3C Y3A 168.9(3) 3_556 3
Sr1A Se3C Y3A 99.2(3) 4_655 3
Y1A Se3C Y3A 99.2(3) 4_655 3
Ge4C Se3C Sr3A 88.8(3) . 3
Y1B Se3C Sr3A 168.9(3) 3_556 3
Sr1B Se3C Sr3A 168.9(3) 3_556 3
Sr1A Se3C Sr3A 99.2(3) 4_655 3
Y1A Se3C Sr3A 99.2(3) 4_655 3
Y3A Se3C Sr3A 0.00(11) 3 3
Ge4C Se3C Y3B 88.4(4) . 3_556
Y1B Se3C Y3B 92.9(3) 3_556 3_556
Sr1B Se3C Y3B 92.9(3) 3_556 3_556
Sr1A Se3C Y3B 169.7(3) 4_655 3_556
Y1A Se3C Y3B 169.7(3) 4_655 3_556
Y3A Se3C Y3B 81.5(3) 3 3_556
Sr3A Se3C Y3B 81.5(3) 3 3_556
Ge4C Se3C Sr3B 88.4(4) . 3_556
Y1B Se3C Sr3B 92.9(3) 3_556 3_556
Sr1B Se3C Sr3B 92.9(3) 3_556 3_556
Sr1A Se3C Sr3B 169.7(3) 4_655 3_556
Y1A Se3C Sr3B 169.7(3) 4_655 3_556
Y3A Se3C Sr3B 81.5(3) 3 3_556
Sr3A Se3C Sr3B 81.5(3) 3 3_556
Y3B Se3C Sr3B 0.0(3) 3_556 3_556
Bi5C Se4A Bi5A 97.5(3) . .
Bi5C Se4A Bi6B 93.5(3) . .
Bi5A Se4A Bi6B 94.3(3) . .
Bi5C Se4A Sr3B 94.2(3) . .
Bi5A Se4A Sr3B 93.6(3) . .
Bi6B Se4A Sr3B 168.2(4) . .
Bi5C Se4A Sr1B 131.0(3) . .
Bi5A Se4A Sr1B 131.3(3) . .
Bi6B Se4A Sr1B 80.5(2) . .
Sr3B Se4A Sr1B 87.8(3) . .
Bi5A Se4B Bi5B 97.9(3) . .
Bi5A Se4B Bi6C 94.3(3) . 2_655
Bi5B Se4B Bi6C 93.3(3) . 2_655
Bi5A Se4B Sr3C 94.3(3) . .
Bi5B Se4B Sr3C 94.2(3) . .
Bi6C Se4B Sr3C 167.7(4) 2_655 .
Bi5A Se4B Sr1C 131.2(3) . 2_655
Bi5B Se4B Sr1C 130.5(3) . 2_655
Bi6C Se4B Sr1C 78.8(2) 2_655 2_655
Sr3C Se4B Sr1C 88.9(3) . 2_655
Bi5B Se4C Bi5C 99.40(9) . 1_556
Bi5B Se4C Bi6A 95.9(2) . 2_655
Bi5C Se4C Bi6A 95.5(2) 1_556 2_655
Bi5B Se4C Sr3A 92.4(3) . .
Bi5C Se4C Sr3A 92.1(3) 1_556 .
Bi6A Se4C Sr3A 167.67(11) 2_655 .
Bi5B Se4C Sr1A 130.7(4) . 2_655
Bi5C Se4C Sr1A 129.7(4) 1_556 2_655
Bi6A Se4C Sr1A 77.28(8) 2_655 2_655
Sr3A Se4C Sr1A 90.40(9) . 2_655
Bi4B Se5A Sr2C 95.5(3) . .
Bi4B Se5A Sr2B 95.9(3) . .
Sr2C Se5A Sr2B 83.81(9) . .
Bi4B Se5A Y3B 89.3(2) . 3
Sr2C Se5A Y3B 175.1(2) . 3
Sr2B Se5A Y3B 97.1(4) . 3
Bi4B Se5A Sr3B 89.3(2) . 3
Sr2C Se5A Sr3B 175.1(2) . 3
Sr2B Se5A Sr3B 97.1(4) . 3
Y3B Se5A Sr3B 0.0(4) 3 3
Bi4B Se5A Y3C 88.6(2) . 3
Sr2C Se5A Y3C 96.3(4) . 3
Sr2B Se5A Y3C 175.5(2) . 3
Y3B Se5A Y3C 82.37(8) 3 3
Sr3B Se5A Y3C 82.37(8) 3 3
Bi4B Se5A Sr3C 88.6(2) . 3
Sr2C Se5A Sr3C 96.3(4) . 3
Sr2B Se5A Sr3C 175.5(2) . 3
Y3B Se5A Sr3C 82.37(8) 3 3
Sr3B Se5A Sr3C 82.37(8) 3 3
Y3C Se5A Sr3C 0.0(4) 3 3
Ge4A Se5B Sr2A 107.0(4) . .
Ge4A Se5B Sr2C 110.5(4) . .
Sr2A Se5B Sr2C 82.2(3) . .
Ge4A Se5B Y3C 87.2(3) . 3
Sr2A Se5B Y3C 165.6(3) . 3
Sr2C Se5B Y3C 94.9(3) . 3
Ge4A Se5B Sr3C 87.2(3) . 3
Sr2A Se5B Sr3C 165.6(3) . 3
Sr2C Se5B Sr3C 94.9(3) . 3
Y3C Se5B Sr3C 0.0(4) 3 3
Ge4A Se5B Sr3A 84.0(3) . 3
Sr2A Se5B Sr3A 101.0(3) . 3
Sr2C Se5B Sr3A 163.8(4) . 3
Y3C Se5B Sr3A 78.0(3) 3 3
Sr3C Se5B Sr3A 78.0(3) 3 3
Ge4A Se5B Y3A 84.0(3) . 3
Sr2A Se5B Y3A 101.0(3) . 3
Sr2C Se5B Y3A 163.8(4) . 3
Y3C Se5B Y3A 78.0(3) 3 3
Sr3C Se5B Y3A 78.0(3) 3 3
Sr3A Se5B Y3A 0.00(10) 3 3
Ge4C Se5C Sr2A 107.7(4) . .
Ge4C Se5C Y2B 109.8(4) . 1_556
Sr2A Se5C Y2B 81.6(3) . 1_556
Ge4C Se5C Sr2B 109.8(4) . 1_556
Sr2A Se5C Sr2B 81.6(3) . 1_556
Y2B Se5C Sr2B 0.0(2) 1_556 1_556
Ge4C Se5C Y3B 87.5(3) . 3_556
Sr2A Se5C Y3B 164.7(3) . 3_556
Y2B Se5C Y3B 94.8(3) 1_556 3_556
Sr2B Se5C Y3B 94.8(3) 1_556 3_556
Ge4C Se5C Sr3B 87.5(3) . 3_556
Sr2A Se5C Sr3B 164.7(3) . 3_556
Y2B Se5C Sr3B 94.8(3) 1_556 3_556
Sr2B Se5C Sr3B 94.8(3) 1_556 3_556
Y3B Se5C Sr3B 0.0(3) 3_556 3_556
Ge4C Se5C Sr3A 85.3(3) . 3
Sr2A Se5C Sr3A 100.7(3) . 3
Y2B Se5C Sr3A 163.5(3) 1_556 3
Sr2B Se5C Sr3A 163.5(3) 1_556 3
Y3B Se5C Sr3A 78.6(3) 3_556 3
Sr3B Se5C Sr3A 78.6(3) 3_556 3
Ge4C Se5C Y3A 85.3(3) . 3
Sr2A Se5C Y3A 100.7(3) . 3
Y2B Se5C Y3A 163.5(3) 1_556 3
Sr2B Se5C Y3A 163.5(3) 1_556 3
Y3B Se5C Y3A 78.6(3) 3_556 3
Sr3B Se5C Y3A 78.6(3) 3_556 3
Sr3A Se5C Y3A 0.00(10) 3 3
Bi6A Se6A Bi6C 92.1(3) . .
Bi6A Se6A Bi5C 174.8(4) . 1_655
Bi6C Se6A Bi5C 89.0(2) . 1_655
Bi6A Se6A Bi5A 90.7(2) . 1_655
Bi6C Se6A Bi5A 174.0(4) . 1_655
Bi5C Se6A Bi5A 87.7(3) 1_655 1_655
Bi6A Se6A Sr2B 91.0(3) . .
Bi6C Se6A Sr2B 91.9(3) . .
Bi5C Se6A Sr2B 94.0(3) 1_655 .
Bi5A Se6A Sr2B 93.3(3) 1_655 .
Bi6A Se6B Bi6B 92.1(3) . 2_655
Bi6A Se6B Bi5A 90.9(3) . 1_655
Bi6B Se6B Bi5A 174.0(3) 2_655 1_655
Bi6A Se6B Bi5B 175.0(3) . 1_655
Bi6B Se6B Bi5B 88.6(2) 2_655 1_655
Bi5A Se6B Bi5B 87.9(3) 1_655 1_655
Bi6A Se6B Sr2C 91.1(3) . .
Bi6B Se6B Sr2C 91.2(3) 2_655 .
Bi5A Se6B Sr2C 93.8(3) 1_655 .
Bi5B Se6B Sr2C 93.8(3) 1_655 .
Bi6C Se6C Bi6B 90.41(7) 1_556 2_655
Bi6C Se6C Bi5C 90.0(3) 1_556 1_656
Bi6B Se6C Bi5C 178.28(16) 2_655 1_656
Bi6C Se6C Bi5B 178.24(14) 1_556 1_655
Bi6B Se6C Bi5B 89.8(3) 2_655 1_655
Bi5C Se6C Bi5B 89.68(7) 1_656 1_655
Bi6C Se6C Sr2A 90.1(2) 1_556 .
Bi6B Se6C Sr2A 89.9(2) 2_655 .
Bi5C Se6C Sr2A 91.8(2) 1_656 .
Bi5B Se6C Sr2A 91.7(2) 1_655 .
Bi6C Se7A Bi6B 94.45(9) 2_655 .
Bi6C Se7A Sr1A 91.2(2) 2_655 .
Bi6B Se7A Sr1A 90.4(2) . .
Bi6C Se7A Y1C 87.3(3) 2_655 2_655
Bi6B Se7A Y1C 150.9(2) . 2_655
Sr1A Se7A Y1C 118.6(3) . 2_655
Bi6C Se7A Sr1C 87.3(3) 2_655 2_655
Bi6B Se7A Sr1C 150.9(2) . 2_655
Sr1A Se7A Sr1C 118.6(3) . 2_655
Y1C Se7A Sr1C 0.0(3) 2_655 2_655
Bi6C Se7A Sr1B 149.72(19) 2_655 .
Bi6B Se7A Sr1B 85.9(3) . .
Sr1A Se7A Sr1B 119.1(3) . .
Y1C Se7A Sr1B 78.50(9) 2_655 .
Sr1C Se7A Sr1B 78.50(9) 2_655 .
Bi6C Se7B Bi6A 94.1(3) . .
Bi6C Se7B Sr1B 93.1(3) . .
Bi6A Se7B Sr1B 88.4(3) . .
Bi6C Se7B Sr1C 88.2(3) . .
Bi6A Se7B Sr1C 148.6(4) . .
Sr1B Se7B Sr1C 122.8(4) . .
Bi6C Se7B Sr1A 150.4(4) . .
Bi6A Se7B Sr1A 83.1(2) . .
Sr1B Se7B Sr1A 116.1(3) . .
Sr1C Se7B Sr1A 79.7(3) . .
Bi6A Se7C Bi6B 94.8(3) 2_654 .
Bi6A Se7C Sr1C 90.2(3) 2_654 .
Bi6B Se7C Sr1C 91.1(3) . .
Bi6A Se7C Y1A 86.5(3) 2_654 2_654
Bi6B Se7C Y1A 150.2(4) . 2_654
Sr1C Se7C Y1A 118.7(3) . 2_654
Bi6A Se7C Sr1A 86.5(3) 2_654 2_654
Bi6B Se7C Sr1A 150.2(4) . 2_654
Sr1C Se7C Sr1A 118.7(3) . 2_654
Y1A Se7C Sr1A 0.00(10) 2_654 2_654
Bi6A Se7C Sr1B 148.5(4) 2_654 .
Bi6B Se7C Sr1B 84.8(3) . .
Sr1C Se7C Sr1B 121.3(4) . .
Y1A Se7C Sr1B 79.0(3) 2_654 .
Sr1A Se7C Sr1B 79.0(3) 2_654 .
Ge4C Se8A Ge4A 108.90(13) 1_455 1_455
Ge4C Se8A Sr3A 112.3(4) 1_455 .
Ge4A Se8A Sr3A 110.3(4) 1_455 .
Ge4C Se8B Bi4B 115.4(4) 1_454 1_455
Ge4C Se8B Sr3B 118.8(4) 1_454 .
Bi4B Se8B Sr3B 92.8(3) 1_455 .
Ge4C Se8B Sr1B 84.1(3) 1_454 3_455
Bi4B Se8B Sr1B 81.8(2) 1_455 3_455
Sr3B Se8B Sr1B 156.2(3) . 3_455
Ge4A Se8C Bi4B 114.7(4) 1_455 1_455
Ge4A Se8C Sr3C 120.5(4) 1_455 .
Bi4B Se8C Sr3C 91.4(3) 1_455 .

loop_
_geom_bond_atom_site_label_1
_geom_bond_atom_site_label_2
_geom_bond_distance
_geom_bond_site_symmetry_2
Sr1A Se7A 3.104(4) .
Sr1A Se1C 3.140(11) 2_655
Sr1A Se1B 3.147(11) .
Sr1A Se3B 3.189(11) 4_644
Sr1A Se3C 3.201(11) 4_644
Sr1A Se7C 3.284(11) 2_655
Sr1A Se7B 3.373(11) .
Sr1A Se4C 3.682(4) 2_654
Sr1A Sr1C 4.280(13) .
Sr1A Sr1B 4.282(12) 2_655
Sr1A Y1B 4.282(12) 2_655
Sr1B Se3A 3.127(11) 3_455
Sr1B Se3C 3.155(11) 3_454
Sr1B Se1A 3.161(11) .
Sr1B Se1C 3.202(12) .
Sr1B Se7B 3.269(12) .
Sr1B Se7A 3.434(10) .
Sr1B Se7C 3.445(12) .
Sr1B Se4A 3.580(12) .
Sr1B Se8B 3.811(12) 3
Sr1B Sr1A 4.282(12) 2_654
Sr1B Y1A 4.282(12) 2_654
Sr1B Sr1C 4.297(4) 2_655
Sr1C Se1A 3.155(12) 2_654
Sr1C Se7C 3.177(14) .
Sr1C Se1B 3.180(12) .
Sr1C Se3A 3.198(12) 4_644
Sr1C Se3B 3.211(13) 4_644
Sr1C Se7B 3.304(13) .
Sr1C Se7A 3.356(12) 2_654
Sr1C Se4B 3.637(12) 2_654
Sr1C Y1B 4.297(4) 2_654
Sr1C Sr1B 4.297(4) 2_654
Sr2A Se1C 3.189(12) 1_556
Sr2A Se1B 3.191(12) 2_655
Sr2A Se2C 3.230(11) 1_656
Sr2A Se2B 3.233(12) 1_655
Sr2A Se5B 3.238(11) .
Sr2A Se5C 3.251(11) .
Sr2A Se6C 3.266(3) .
Sr2A Sr2C 4.264(13) .
Sr2A Sr2B 4.276(12) 1_556
Sr2A Y2B 4.276(12) 1_556
Sr2A Sr3A 4.680(3) 1_655
Sr2B Se1A 3.192(12) .
Sr2B Se1C 3.222(13) .
Sr2B Se6A 3.224(13) .
Sr2B Se5A 3.231(11) .
Sr2B Se2A 3.264(11) 1_655
Sr2B Se2C 3.286(12) 1_655
Sr2B Se5C 3.292(12) 1_554
Sr2B Y2A 4.276(12) 1_554
Sr2B Sr2A 4.276(12) 1_554
Sr2B Sr2C 4.311(4) .
Sr2C Se1B 3.199(12) 2_655
Sr2C Se1A 3.223(12) .
Sr2C Se5A 3.224(12) .
Sr2C Se5B 3.249(12) .
Sr2C Se6B 3.253(11) .
Sr2C Se2B 3.283(12) 1_655
Sr2C Se2A 3.313(11) 1_655
Sr2C Sr1C 4.646(12) 2_655
Sr3A Se2B 3.145(12) .
Sr3A Se2C 3.153(11) 1_556
Sr3A Se4C 3.183(4) .
Sr3A Se3C 3.213(11) 3_455
Sr3A Se3B 3.220(11) 3_455
Sr3A Se8A 3.288(4) .
Sr3A Se5B 3.366(11) 3_455
Sr3A Se5C 3.367(11) 3_455
Sr3A Sr3C 4.231(13) .
Sr3A Y3B 4.264(12) 1_556
Sr3A Sr3B 4.264(12) 1_556
Sr3B Se4A 3.173(12) .
Sr3B Se2C 3.196(12) .
Sr3B Se2A 3.196(11) .
Sr3B Se8B 3.247(12) .
Sr3B Se3A 3.274(12) 3_455
Sr3B Se5A 3.304(12) 3_455
Sr3B Se3C 3.318(12) 3_454
Sr3B Se5C 3.362(12) 3_454
Sr3B Bi4B 4.245(9) 3_455
Sr3B Sr3A 4.264(12) 1_554
Sr3B Y3A 4.264(12) 1_554
Sr3C Se4B 3.166(12) .
Sr3C Se2B 3.194(12) .
Sr3C Se2A 3.242(11) .
Sr3C Se8C 3.260(12) .
Sr3C Se3A 3.282(12) 3_455
Sr3C Se5A 3.310(12) 3_455
Sr3C Se3B 3.311(13) 3_455
Sr3C Se5B 3.358(12) 3_455
Sr3C Bi4B 4.226(9) 3_455
Ge4A Se8C 2.312(12) 1_655
Ge4A Se3B 2.354(13) .
Ge4A Se5B 2.367(13) .
Ge4A Se8A 2.455(12) 1_655
Bi4B Se3A 2.661(3) .
Bi4B Se5A 2.709(3) .
Bi4B Se8B 2.913(9) 1_655
Bi4B Se8C 2.973(9) 1_655
Bi4B Sr3C 4.226(9) 3
Bi4B Sr3B 4.245(9) 3
Ge4C Se5C 2.343(12) .
Ge4C Se3C 2.350(12) .
Ge4C Se8B 2.352(11) 1_656
Ge4C Se8A 2.411(13) 1_655
Bi5A Se2A 2.779(3) .
Bi5A Se4B 2.822(9) .
Bi5A Se4A 2.832(9) .
Bi5A Se6B 3.059(9) 1_455
Bi5A Se6A 3.073(9) 1_455
Bi5B Se2B 2.725(9) .
Bi5B Se4C 2.820(10) .
Bi5B Se4B 2.834(9) .
Bi5B Se6C 3.071(9) 1_455
Bi5B Se6B 3.083(9) 1_455
Bi5C Se2C 2.726(9) .
Bi5C Se4A 2.831(9) .
Bi5C Se4C 2.854(10) 1_554
Bi5C Se6C 3.065(9) 1_454
Bi5C Se6A 3.073(10) 1_455
Bi6A Se1A 2.770(3) .
Bi6A Se7C 2.909(11) 2_655
Bi6A Se6A 2.964(10) .
Bi6A Se6B 2.966(10) .
Bi6A Se7B 3.028(11) .
Bi6A Se4C 3.087(3) 2_654
Bi6B Se1B 2.759(9) .
Bi6B Se7A 2.895(9) .
Bi6B Se7C 2.957(9) .
Bi6B Se6C 2.978(9) 2_654
Bi6B Se6B 3.032(9) 2_654
Bi6B Se4A 3.101(9) .
Bi6C Se1C 2.761(9) .
Bi6C Se7A 2.855(8) 2_654
Bi6C Se7B 2.858(9) .
Bi6C Se6C 2.971(9) 1_554
Bi6C Se6A 3.019(9) .
Bi6C Se4B 3.106(9) 2_654
Se1A Y1C 3.155(12) 2_655
Se1A Sr1C 3.155(12) 2_655
Se1B Y2A 3.191(12) 2_654
Se1B Sr2A 3.191(12) 2_654
Se1B Y2C 3.199(12) 2_654
Se1B Sr2C 3.199(12) 2_654
Se1C Y1A 3.140(11) 2_654
Se1C Sr1A 3.140(11) 2_654
Se1C Y2A 3.189(12) 1_554
Se1C Sr2A 3.189(12) 1_554
Se2A Y2B 3.264(11) 1_455
Se2A Sr2B 3.264(11) 1_455
Se2A Y2C 3.313(11) 1_455
Se2A Sr2C 3.313(11) 1_455
Se2B Y2A 3.233(12) 1_455
Se2B Sr2A 3.233(12) 1_455
Se2B Y2C 3.283(12) 1_455
Se2B Sr2C 3.283(12) 1_455
Se2C Y3A 3.153(11) 1_554
Se2C Sr3A 3.153(11) 1_554
Se2C Sr2A 3.230(11) 1_454
Se2C Y2A 3.230(11) 1_454
Se2C Sr2B 3.286(12) 1_455
Se2C Y2B 3.286(12) 1_455
Se3A Y1B 3.127(11) 3
Se3A Sr1B 3.127(11) 3
Se3A Y1C 3.198(12) 4_655
Se3A Sr1C 3.198(12) 4_655
Se3A Y3B 3.274(12) 3
Se3A Sr3B 3.274(12) 3
Se3A Y3C 3.282(12) 3
Se3A Sr3C 3.282(12) 3
Se3B Y1A 3.189(11) 4_655
Se3B Sr1A 3.189(11) 4_655
Se3B Y1C 3.211(13) 4_655
Se3B Sr1C 3.211(13) 4_655
Se3B Y3A 3.220(11) 3
Se3B Sr3A 3.220(11) 3
Se3B Y3C 3.311(13) 3
Se3B Sr3C 3.311(13) 3
Se3C Y1B 3.155(11) 3_556
Se3C Sr1B 3.155(11) 3_556
Se3C Sr1A 3.201(11) 4_655
Se3C Y1A 3.201(11) 4_655
Se3C Y3A 3.213(11) 3
Se3C Sr3A 3.213(11) 3
Se3C Y3B 3.318(12) 3_556
Se3C Sr3B 3.318(12) 3_556
Se4B Bi6C 3.106(9) 2_655
Se4B Sr1C 3.637(12) 2_655
Se4C Bi5C 2.854(10) 1_556
Se4C Bi6A 3.087(3) 2_655
Se4C Sr1A 3.682(4) 2_655
Se5A Y3B 3.304(12) 3
Se5A Sr3B 3.304(12) 3
Se5A Y3C 3.310(12) 3
Se5A Sr3C 3.310(12) 3
Se5B Y3C 3.358(12) 3
Se5B Sr3C 3.358(12) 3
Se5B Sr3A 3.366(11) 3
Se5B Y3A 3.366(11) 3
Se5C Y2B 3.292(12) 1_556
Se5C Sr2B 3.292(12) 1_556
Se5C Y3B 3.362(12) 3_556
Se5C Sr3B 3.362(12) 3_556
Se5C Sr3A 3.367(11) 3
Se5C Y3A 3.367(11) 3
Se6A Bi5C 3.073(10) 1_655
Se6A Bi5A 3.073(9) 1_655
Se6B Bi6B 3.032(9) 2_655
Se6B Bi5A 3.059(9) 1_655
Se6B Bi5B 3.083(9) 1_655
Se6C Bi6C 2.971(9) 1_556
Se6C Bi6B 2.978(9) 2_655
Se6C Bi5C 3.065(9) 1_656
Se6C Bi5B 3.071(9) 1_655
Se7A Bi6C 2.855(8) 2_655
Se7A Y1C 3.356(12) 2_655
Se7A Sr1C 3.356(12) 2_655
Se7C Bi6A 2.909(11) 2_654
Se7C Y1A 3.284(11) 2_654
Se7C Sr1A 3.284(11) 2_654
Se8A Ge4C 2.411(13) 1_455
Se8A Ge4A 2.455(12) 1_455
Se8B Ge4C 2.352(11) 1_454
Se8B Bi4B 2.913(9) 1_455
Se8B Sr1B 3.811(12) 3_455
Se8C Ge4A 2.312(12) 1_455
Se8C Bi4B 2.973(9) 1_455
